data_7151636
loop_
_publ_author_name
'Wisastra, Rosalina'
'Ghizzoni, Massimo'
'Maarsingh, Harm'
'Minnaard, Adriaan J.'
'Haisma, Hidde J.'
'Dekker, Frank J.'

_publ_section_related_literature
;
;
_publ_section_title
;
 Isothiazolones; thiol-reactive inhibitors of cysteine protease
 cathepsin B and histone acetyltransferase PCAF.
;
_journal_issue 6
_journal_name_full 'Organic &amp; biomolecular chemistry'
_journal_page_first 1817
_journal_page_last 1822
_journal_paper_doi 10.1039/C0OB00464B
_journal_volume 9
_journal_year 2011
_chemical_compound_source 'see text'
_chemical_formula_moiety 'C9 H6 Cl N O S'
_chemical_formula_sum 'C9 H6 Cl N O S'
_chemical_formula_weight 211.67
_chemical_name_systematic ?
_space_group_IT_number 61
_symmetry_cell_setting orthorhombic
_symmetry_Int_Tables_number 61
_symmetry_space_group_name_Hall '-P 2ac 2ab'
_symmetry_space_group_name_H-M 'P b c a'
_atom_sites_solution_hydrogens difmap
_atom_sites_solution_primary direct
_atom_sites_solution_secondary direct
_audit_creation_date '2009-10-27 08:14:40'
_audit_creation_method
;
PLATON <TABLE ACC> option (version :: 300909)
SHELXL97-2 & Manual Editing
;
_audit_update_record
;
?

2010-01-25 # Formatted by publCIF
;
_cell_angle_alpha 90
_cell_angle_beta 90
_cell_angle_gamma 90
_cell_formula_units_Z 8
_cell_length_a 13.912(3)
_cell_length_b 5.9518(12)
_cell_length_c 21.173(4)
_cell_measurement_reflns_used 3992
_cell_measurement_temperature 100(1)
_cell_measurement_theta_max 28.91
_cell_measurement_theta_min 2.42
_cell_volume 1753.2(6)
_computing_cell_refinement 'SAINT-Plus (Bruker, 2007)'
_computing_data_collection 'SMART (Bruker, 2007)'
_computing_data_reduction SAINT-Plus
_computing_molecular_graphics
;
PLATON (Spek, 2003)
PLUTO (Meetsma, 2009)
;
_computing_publication_material 'PLATON (Spek, 2003)'
_computing_structure_refinement 'SHELXL-97 (Sheldrick, 2008)'
_computing_structure_solution
;
SHELXS-97 (Sheldrick, 2008)
;
_diffrn_ambient_temperature 100(1)
_diffrn_detector_area_resol_mean 66.06
_diffrn_measured_fraction_theta_full 0.999
_diffrn_measured_fraction_theta_max 0.999
_diffrn_measurement_device_type
;
Bruker Smart Apex; CCD area detector
;
_diffrn_measurement_method '\f and \w scans'
_diffrn_radiation_detector
;
CCD area-detector
;
_diffrn_radiation_monochromator 'parallel mounted graphite'
_diffrn_radiation_source 'fine focus sealed Siemens Mo tube '
_diffrn_radiation_type MoK\a
_diffrn_radiation_wavelength 0.71073
_diffrn_reflns_av_R_equivalents 0.0407
_diffrn_reflns_av_sigmaI/netI 0.0255
_diffrn_reflns_limit_h_max 18
_diffrn_reflns_limit_h_min -18
_diffrn_reflns_limit_k_max 7
_diffrn_reflns_limit_k_min -7
_diffrn_reflns_limit_l_max 28
_diffrn_reflns_limit_l_min -25
_diffrn_reflns_number 14622
_diffrn_reflns_reduction_process
;
Intensity data were corrected for Lorentz and polarization
effects, decay and absorption and reduced to F~o~^2^
using SAINT-Plus & SADABS (Bruker, 2007).
;
_diffrn_reflns_theta_full 25.00
_diffrn_reflns_theta_max 28.28
_diffrn_reflns_theta_min 2.93
_diffrn_standards_decay_% 0
_diffrn_standards_number 0
_exptl_absorpt_coefficient_mu 0.625
_exptl_absorpt_correction_T_max 0.9394
_exptl_absorpt_correction_T_min 0.7649
_exptl_absorpt_correction_type multi-scan
_exptl_absorpt_process_details '(SADABS, (Bruker, 2007))'
_exptl_crystal_colour colourless
_exptl_crystal_density_diffrn 1.604
_exptl_crystal_density_method 'not measured'
_exptl_crystal_description needle
_exptl_crystal_F_000 864
_exptl_crystal_size_max 0.45
_exptl_crystal_size_mid 0.19
_exptl_crystal_size_min 0.10
_refine_diff_density_max 0.409
_refine_diff_density_min -0.290
_refine_diff_density_rms 0.069
_refine_ls_extinction_method none
_refine_ls_goodness_of_fit_ref 1.040
_refine_ls_hydrogen_treatment refall
_refine_ls_matrix_type full
_refine_ls_number_parameters 142
_refine_ls_number_reflns 2168
_refine_ls_number_restraints 0
_refine_ls_restrained_S_all 1.040
_refine_ls_R_factor_all 0.0456
_refine_ls_R_factor_gt 0.0360
_refine_ls_shift/su_max 0.001
_refine_ls_shift/su_mean 0.000
_refine_ls_structure_factor_coef Fsqd
_refine_ls_weighting_details 'calc w=1/[\s^2^(Fo^2^)+(0.0519P)^2^+0.8096P] where P=(Fo^2^+2Fc^2^)/3'
_refine_ls_weighting_scheme calc
_refine_ls_wR_factor_gt 0.0875
_refine_ls_wR_factor_ref 0.0937
_reflns_number_gt 1801
_reflns_number_total 2168
_reflns_threshold_expression I>2\s(I)
_cod_data_source_file C0OB00464B.TXT
_cod_data_source_block q1569
_cod_database_code 7151636
_vrn_publ_code_number_frames 1800
_vrn_publ_code_frame_time_sec 10.0
_vrn_publ_code_meas_time_hour 7.8

loop_
_symmetry_equiv_pos_site_id
_symmetry_equiv_pos_as_xyz
1 x,y,z
2 1/2-x,-y,1/2+z
3 1/2+x,1/2-y,-z
4 -x,1/2+y,1/2-z
5 -x,-y,-z
6 1/2+x,y,1/2-z
7 1/2-x,1/2+y,z
8 x,1/2-y,1/2+z

loop_
_atom_site_aniso_label
_atom_site_aniso_U_11
_atom_site_aniso_U_22
_atom_site_aniso_U_33
_atom_site_aniso_U_23
_atom_site_aniso_U_13
_atom_site_aniso_U_12
Cl 0.0349(3) 0.0265(3) 0.0174(2) 0.0037(2) -0.0047(2) -0.0010(2)
S 0.0255(3) 0.0179(2) 0.0182(2) 0.0004(2) -0.0033(2) 0.0042(2)
O 0.0269(7) 0.0192(6) 0.0223(7) 0.0001(5) -0.0009(5) 0.0053(5)
N 0.0233(7) 0.0164(7) 0.0159(8) 0.0002(5) -0.0015(5) 0.0034(5)
C1 0.0228(9) 0.0207(8) 0.0159(9) 0.0007(6) -0.0019(7) -0.0039(7)
C2 0.0211(8) 0.0195(8) 0.0196(9) -0.0023(7) 0.0021(7) -0.0017(7)
C3 0.0175(8) 0.0167(8) 0.0218(9) -0.0013(7) 0.0004(7) -0.0002(6)
C4 0.0167(8) 0.0190(8) 0.0157(8) -0.0007(6) -0.0011(6) 0.0027(6)
C5 0.0187(8) 0.0183(9) 0.0234(9) -0.0005(7) -0.0020(7) -0.0014(6)
C6 0.0188(8) 0.0225(9) 0.0231(9) 0.0050(7) 0.0020(7) 0.0002(7)
C7 0.0194(8) 0.0280(9) 0.0165(9) -0.0008(7) 0.0005(6) 0.0043(7)
C8 0.0190(8) 0.0187(8) 0.0237(10) -0.0046(7) -0.0011(7) 0.0013(6)
C9 0.0177(8) 0.0173(8) 0.0226(9) 0.0005(7) -0.0012(7) 0.0002(6)

loop_
_atom_site_label
_atom_site_type_symbol
_atom_site_thermal_displace_type
_atom_site_fract_x
_atom_site_fract_y
_atom_site_fract_z
_atom_site_occupancy
_atom_site_U_iso_or_equiv
_atom_site_calc_flag
_atom_site_refinement_flags
Cl Cl Uani 0.17092(3) 0.44509(8) 0.59628(2) 1.0 0.0263(2) . .
S S Uani 0.16876(3) 0.37608(7) 0.45906(2) 1.0 0.0205(1) . .
O O Uani 0.02924(9) 0.8986(2) 0.41276(6) 1.0 0.0228(4) . .
N N Uani 0.11372(11) 0.5653(2) 0.41070(7) 1.0 0.0185(4) . .
C1 C Uani 0.13737(13) 0.5391(3) 0.52330(8) 1.0 0.0198(5) . .
C2 C Uani 0.08770(12) 0.7262(3) 0.50887(9) 1.0 0.0201(5) . .
C3 C Uani 0.07209(12) 0.7489(3) 0.44129(8) 1.0 0.0187(5) . .
C4 C Uani 0.11732(12) 0.5358(3) 0.34355(8) 1.0 0.0171(5) . .
C5 C Uani 0.15529(12) 0.7083(3) 0.30646(9) 1.0 0.0201(5) . .
C6 C Uani 0.15666(12) 0.6820(3) 0.24151(9) 1.0 0.0215(5) . .
C7 C Uani 0.12153(13) 0.4857(3) 0.21387(9) 1.0 0.0213(5) . .
C8 C Uani 0.08561(12) 0.3135(3) 0.25157(8) 1.0 0.0205(5) . .
C9 C Uani 0.08293(12) 0.3376(3) 0.31681(9) 1.0 0.0192(5) . .
H1 H Uiso 0.0614(16) 0.824(4) 0.5386(10) 1.0 0.029(6) . .
H5 H Uiso 0.1760(12) 0.837(3) 0.3250(9) 1.0 0.013(5) . .
H6 H Uiso 0.1830(15) 0.798(4) 0.2171(10) 1.0 0.032(6) . .
H7 H Uiso 0.1207(14) 0.471(3) 0.1683(10) 1.0 0.020(5) . .
H8 H Uiso 0.0605(15) 0.181(4) 0.2323(10) 1.0 0.024(5) . .
H9 H Uiso 0.0570(13) 0.217(3) 0.3445(9) 1.0 0.021(5) . .

loop_
_atom_type_symbol
_atom_type_description
_atom_type_scat_dispersion_real
_atom_type_scat_dispersion_imag
_atom_type_scat_source
S S 0.1246 0.1234 'International Tables Vol C Tables 4.2.6.8 and 6.1.1.4'
O O 0.0106 0.0060 'International Tables Vol C Tables 4.2.6.8 and 6.1.1.4'
N N 0.0061 0.0033 'International Tables Vol C Tables 4.2.6.8 and 6.1.1.4'
Cl Cl 0.1484 0.1585 'International Tables Vol C Tables 4.2.6.8 and 6.1.1.4'
H H 0.0000 0.0000 'International Tables Vol C Tables 4.2.6.8 and 6.1.1.4'
C C 0.0033 0.0016 'International Tables Vol C Tables 4.2.6.8 and 6.1.1.4'

loop_
_geom_angle_atom_site_label_1
_geom_angle_atom_site_label_2
_geom_angle_atom_site_label_3
_geom_angle
_geom_angle_site_symmetry_1
_geom_angle_site_symmetry_2
_geom_angle_site_symmetry_3
_geom_angle_publ_flag
N S C1 89.33(8) . . . yes
S N C3 115.15(12) . . . yes
S N C4 119.96(11) . . . yes
C3 N C4 124.79(14) . . . yes
Cl C1 S 117.34(10) . . . yes
Cl C1 C2 128.07(14) . . . yes
S C1 C2 114.58(14) . . . yes
C1 C2 C3 112.16(16) . . . no
O C3 N 122.68(15) . . . yes
O C3 C2 128.53(16) . . . yes
N C3 C2 108.78(15) . . . yes
N C4 C5 118.75(15) . . . yes
N C4 C9 119.66(15) . . . yes
C5 C4 C9 121.60(16) . . . no
C4 C5 C6 118.74(16) . . . no
C5 C6 C7 120.44(17) . . . no
C6 C7 C8 120.12(17) . . . no
C7 C8 C9 120.25(16) . . . no
C4 C9 C8 118.83(16) . . . no
C1 C2 H1 124.4(14) . . . no
C3 C2 H1 123.2(14) . . . no
C4 C5 H5 119.8(12) . . . no
C6 C5 H5 121.4(12) . . . no
C5 C6 H6 118.0(14) . . . no
C7 C6 H6 121.5(14) . . . no
C6 C7 H7 119.8(11) . . . no
C8 C7 H7 120.0(11) . . . no
C7 C8 H8 119.7(13) . . . no
C9 C8 H8 120.0(13) . . . no
C4 C9 H9 119.7(11) . . . no
C8 C9 H9 121.4(11) . . . no

loop_
_geom_bond_atom_site_label_1
_geom_bond_atom_site_label_2
_geom_bond_distance
_geom_bond_site_symmetry_1
_geom_bond_site_symmetry_2
_geom_bond_publ_flag
Cl C1 1.7084(18) . . yes
S N 1.7038(15) . . yes
S C1 1.7269(18) . . yes
O C3 1.231(2) . . yes
N C3 1.396(2) . . yes
N C4 1.433(2) . . yes
C1 C2 1.346(3) . . no
C2 C3 1.454(3) . . no
C4 C5 1.396(3) . . no
C4 C9 1.393(3) . . no
C5 C6 1.384(3) . . no
C6 C7 1.395(3) . . no
C7 C8 1.392(3) . . no
C8 C9 1.389(3) . . no
C2 H1 0.93(2) . . no
C5 H5 0.908(18) . . no
C6 H6 0.94(2) . . no
C7 H7 0.97(2) . . no
C8 H8 0.95(2) . . no
C9 H9 0.995(18) . . no

loop_
_geom_contact_atom_site_label_1
_geom_contact_atom_site_label_2
_geom_contact_distance
_geom_contact_site_symmetry_1
_geom_contact_site_symmetry_2
_geom_contact_publ_flag
Cl O 3.4605(15) . 5_566 no
Cl C7 3.639(2) . 8_555 no
Cl H6 2.99(2) . 8_565 no
Cl H7 2.991(19) . 8_555 no
S S 3.7370(10) . 7_555 no
S C2 3.6826(19) . 5_566 no
S S 3.7370(10) . 7_545 no
S C1 3.626(2) . 7_545 no
S C2 3.6589(19) . 7_545 no
S H9 3.033(19) . . no
O C5 3.070(2) . . no
O C9 3.393(2) . 1_565 no
O Cl 3.4605(15) . 5_566 no
O C2 3.223(2) . 5_576 no
O H7 2.74(2) . 4_555 no
O H5 2.785(18) . . no
O H9 2.414(18) . 1_565 no
O H1 2.32(2) . 5_576 no
C1 C2 3.572(3) . 5_566 no
C1 C3 3.463(3) . 5_566 no
C1 S 3.626(2) . 7_555 no
C2 S 3.6826(19) . 5_566 no
C2 O 3.223(2) . 5_576 no
C2 C1 3.572(3) . 5_566 no
C2 S 3.6589(19) . 7_555 no
C3 C1 3.463(3) . 5_566 no
C5 O 3.070(2) . . no
C6 C8 3.463(2) . 4_555 no
C7 Cl 3.639(2) . 8_554 no
C7 C9 3.592(3) . 4_555 no
C7 C8 3.556(3) . 4_555 no
C8 C6 3.463(2) . 4_545 no
C8 C7 3.556(3) . 4_545 no
C9 C7 3.592(3) . 4_545 no
C9 O 3.393(2) . 1_545 no
C3 H5 2.903(19) . . no
C4 H8 3.07(2) . 4_555 no
C6 H8 3.07(2) . 4_555 no
C7 H6 2.94(2) . 7_545 no
C7 H8 3.01(2) . 4_555 no
C7 H9 3.097(18) . 4_555 no
C8 H8 3.01(2) . 4_555 no
C9 H8 3.04(2) . 4_555 no
H1 O 2.32(2) . 5_576 no
H5 O 2.785(18) . . no
H5 C3 2.903(19) . . no
H6 C7 2.94(2) . 7_555 no
H6 Cl 2.99(2) . 8_564 no
H7 O 2.74(2) . 4_545 no
H7 Cl 2.991(19) . 8_554 no
H8 C4 3.07(2) . 4_545 no
H8 C6 3.07(2) . 4_545 no
H8 C7 3.01(2) . 4_545 no
H8 C8 3.01(2) . 4_545 no
H8 C9 3.04(2) . 4_545 no
H9 S 3.033(19) . . no
H9 O 2.414(18) . 1_545 no
H9 C7 3.097(18) . 4_545 no

loop_
_geom_hbond_atom_site_label_D
_geom_hbond_atom_site_label_H
_geom_hbond_atom_site_label_A
_geom_hbond_distance_DH
_geom_hbond_distance_HA
_geom_hbond_distance_DA
_geom_hbond_angle_DHA
_geom_hbond_site_symmetry_A
_geom_hbond_publ_flag
C2 H1 O 0.93(2) 2.32(2) 3.223(2) 163.3(19) 5_576 yes
C9 H9 O 0.995(18) 2.414(18) 3.393(2) 167.8(15) 1_545 yes

loop_
_geom_torsion_atom_site_label_1
_geom_torsion_atom_site_label_2
_geom_torsion_atom_site_label_3
_geom_torsion_atom_site_label_4
_geom_torsion
_geom_torsion_site_symmetry_1
_geom_torsion_site_symmetry_2
_geom_torsion_site_symmetry_3
_geom_torsion_site_symmetry_4
_geom_torsion_publ_flag
C1 S N C3 0.00(14) . . . . no
C1 S N C4 176.51(14) . . . . no
N S C1 Cl 179.46(11) . . . . no
N S C1 C2 0.17(15) . . . . no
S N C3 O -179.48(14) . . . . no
S N C3 C2 -0.19(18) . . . . no
C4 N C3 O 4.2(3) . . . . no
C4 N C3 C2 -176.49(15) . . . . no
S N C4 C5 -123.01(15) . . . . no
S N C4 C9 57.2(2) . . . . no
C3 N C4 C5 53.1(2) . . . . no
C3 N C4 C9 -126.70(18) . . . . no
Cl C1 C2 C3 -179.50(14) . . . . no
S C1 C2 C3 -0.3(2) . . . . no
C1 C2 C3 O 179.55(18) . . . . no
C1 C2 C3 N 0.3(2) . . . . no
N C4 C5 C6 -178.48(15) . . . . no
C9 C4 C5 C6 1.3(3) . . . . no
N C4 C9 C8 178.99(15) . . . . no
C5 C4 C9 C8 -0.8(3) . . . . no
C4 C5 C6 C7 -0.6(3) . . . . no
C5 C6 C7 C8 -0.6(3) . . . . no
C6 C7 C8 C9 1.2(3) . . . . no
C7 C8 C9 C4 -0.4(3) . . . . no

loop_
_cod_related_entry_id
_cod_related_entry_database
_cod_related_entry_code
1 ChemSpider 10565026
